data_4122042
loop_
_publ_author_name
'Liedtke, Ren\'e'
'Scheidt, Felix'
'Ren, Jinjun'
'Schirmer, Birgitta'
'Cardenas, Allan Jay P.'
'Daniliuc, Constantin G.'
'Eckert, Hellmut'
'Warren, Timothy H.'
'Grimme, Stefan'
'Kehr, Gerald'
'Erker, Gerhard'

_publ_section_title
;
 Frustrated lewis pair modification by 1,1-carboboration: disclosure of a
 phosphine oxide triggered nitrogen monoxide addition to an intramolecular
 p/b frustrated lewis pair.
;
_journal_issue 25
_journal_name_full 'Journal of the American Chemical Society'
_journal_page_first 9014
_journal_page_last 9027
_journal_paper_doi 10.1021/ja5028293
_journal_volume 136
_journal_year 2014
_chemical_formula_sum 'C51 H49 B F10 N O2 P2 Si'
_chemical_formula_weight 998.75
_chemical_name_systematic
; 
 ? 
;
_space_group_IT_number 14
_symmetry_cell_setting monoclinic
_symmetry_space_group_name_Hall '-P 2ybc'
_symmetry_space_group_name_H-M 'P 1 21/c 1'
_atom_sites_solution_hydrogens geom
_atom_sites_solution_primary direct
_atom_sites_solution_secondary difmap
_audit_creation_method SHELXL-97
_cell_angle_alpha 90.00
_cell_angle_beta 100.694(2)
_cell_angle_gamma 90.00
_cell_formula_units_Z 4
_cell_length_a 12.9178(4)
_cell_length_b 21.3427(8)
_cell_length_c 17.9706(8)
_cell_measurement_reflns_used 6826
_cell_measurement_temperature 223(2)
_cell_measurement_theta_max 68.25
_cell_measurement_theta_min 0.88
_cell_volume 4868.5(3)
_computing_cell_refinement 'Collect (Nonius B.V., 1998)'
_computing_data_collection 'Collect (Nonius B.V., 1998)'
_computing_data_reduction 'Denzo-SMN (Otwinowski & Minor, 1997)'
_computing_molecular_graphics 'XP (BrukerAXS, 2000)'
_computing_publication_material 'SHELXL-97 (Sheldrick, 1997)'
_computing_structure_refinement 'SHELXL-97 (Sheldrick, 1997)'
_computing_structure_solution 'SHELXS-97 (Sheldrick, 1990)'
_diffrn_ambient_temperature 223(2)
_diffrn_measured_fraction_theta_full 0.858
_diffrn_measured_fraction_theta_max 0.858
_diffrn_measurement_device_type 'Nonius KappaCCD APEXII'
_diffrn_measurement_method '\w and \f scans'
_diffrn_radiation_monochromator graphite
_diffrn_radiation_source 'fine-focus sealed tube'
_diffrn_radiation_type CuK\a
_diffrn_radiation_wavelength 1.54178
_diffrn_reflns_av_R_equivalents 0.144
_diffrn_reflns_av_sigmaI/netI 0.0898
_diffrn_reflns_limit_h_max 14
_diffrn_reflns_limit_h_min 0
_diffrn_reflns_limit_k_max 24
_diffrn_reflns_limit_k_min 0
_diffrn_reflns_limit_l_max 20
_diffrn_reflns_limit_l_min -21
_diffrn_reflns_number 34465
_diffrn_reflns_theta_full 66.89
_diffrn_reflns_theta_max 66.89
_diffrn_reflns_theta_min 3.25
_exptl_absorpt_coefficient_mu 1.738
_exptl_absorpt_correction_T_max 0.9661
_exptl_absorpt_correction_T_min 0.8735
_exptl_absorpt_correction_type multi-scan
_exptl_absorpt_process_details 'Denzo (Otwinowski, Borek, Majewski & Minor, 2003)'
_exptl_crystal_colour 'pale green'
_exptl_crystal_density_diffrn 1.363
_exptl_crystal_density_method 'not measured'
_exptl_crystal_description prism
_exptl_crystal_F_000 2068
_exptl_crystal_size_max 0.08
_exptl_crystal_size_mid 0.04
_exptl_crystal_size_min 0.02
_refine_diff_density_max 0.329
_refine_diff_density_min -0.358
_refine_diff_density_rms 0.059
_refine_ls_extinction_method none
_refine_ls_goodness_of_fit_ref 1.025
_refine_ls_hydrogen_treatment constr
_refine_ls_matrix_type full
_refine_ls_number_parameters 624
_refine_ls_number_reflns 7444
_refine_ls_number_restraints 12
_refine_ls_restrained_S_all 1.031
_refine_ls_R_factor_all 0.1424
_refine_ls_R_factor_gt 0.0612
_refine_ls_shift/su_max 0.000
_refine_ls_shift/su_mean 0.000
_refine_ls_structure_factor_coef Fsqd
_refine_ls_weighting_details 'calc w=1/[\s^2^(Fo^2^)+(0.0478P)^2^+6.2938P] where P=(Fo^2^+2Fc^2^)/3'
_refine_ls_weighting_scheme calc
_refine_ls_wR_factor_gt 0.1232
_refine_ls_wR_factor_ref 0.1656
_reflns_number_gt 3849
_reflns_number_total 7444
_reflns_threshold_expression >2sigma(I)
_cod_data_source_file ja5028293_si_003.cif
_cod_data_source_block erk7202
_cod_depositor_comments 'Adding full bibliography for 4122035--4122048.cif.'
_cod_original_sg_symbol_H-M P21/c
_cod_database_code 4122042

loop_
_symmetry_equiv_pos_as_xyz
'x, y, z'
'-x, y+1/2, -z+1/2'
'-x, -y, -z'
'x, -y-1/2, z-1/2'

loop_
_atom_site_label
_atom_site_type_symbol
_atom_site_fract_x
_atom_site_fract_y
_atom_site_fract_z
_atom_site_U_iso_or_equiv
_atom_site_adp_type
_atom_site_occupancy
_atom_site_symmetry_multiplicity
_atom_site_calc_flag
_atom_site_refinement_flags
P1 P 0.52507(10) 0.11267(6) 0.36061(7) 0.0454(4) Uani 1 1 d .
P2 P 0.15450(11) 0.31753(7) 0.32066(8) 0.0535(4) Uani 1 1 d .
Si1 Si 0.53285(12) 0.26342(7) 0.34114(9) 0.0525(4) Uani 1 1 d .
N1 N 0.4156(3) 0.07073(19) 0.3614(2) 0.0461(10) Uani 1 1 d .
O1 O 0.4172(3) 0.01807(19) 0.3979(2) 0.0773(12) Uani 1 1 d .
O2 O 0.2262(3) 0.36570(16) 0.2992(2) 0.0642(10) Uani 1 1 d .
B1 B 0.3203(5) 0.0989(3) 0.3041(3) 0.0475(15) Uani 1 1 d .
C1 C 0.4615(4) 0.1857(2) 0.3327(3) 0.0431(12) Uani 1 1 d .
C2 C 0.3567(4) 0.1721(2) 0.3062(3) 0.0468(13) Uani 1 1 d .
C3 C 0.2772(4) 0.2237(2) 0.2819(3) 0.0514(14) Uani 1 1 d .
H3A H 0.2204 0.2078 0.2425 0.062 Uiso 1 1 calc R
H3B H 0.3115 0.2585 0.2604 0.062 Uiso 1 1 calc R
C4 C 0.2306(4) 0.2474(2) 0.3496(3) 0.0486(13) Uani 1 1 d .
H4A H 0.2874 0.2568 0.3924 0.058 Uiso 1 1 calc R
H4B H 0.1853 0.2152 0.3655 0.058 Uiso 1 1 calc R
C5 C 0.6759(4) 0.2497(3) 0.3516(4) 0.0752(18) Uani 1 1 d .
H5A H 0.7129 0.2894 0.3590 0.113 Uiso 1 1 calc R
H5B H 0.6907 0.2296 0.3063 0.113 Uiso 1 1 calc R
H5C H 0.6994 0.2229 0.3950 0.113 Uiso 1 1 calc R
C6 C 0.5082(6) 0.3059(3) 0.4255(4) 0.104(3) Uani 1 1 d U
H6A H 0.5128 0.2770 0.4676 0.157 Uiso 1 1 calc R
H6B H 0.4384 0.3244 0.4149 0.157 Uiso 1 1 calc R
H6C H 0.5604 0.3387 0.4385 0.157 Uiso 1 1 calc R
C7 C 0.4915(6) 0.3109(3) 0.2552(4) 0.104(2) Uani 1 1 d U
H7A H 0.5441 0.3429 0.2524 0.156 Uiso 1 1 calc R
H7B H 0.4245 0.3308 0.2570 0.156 Uiso 1 1 calc R
H7C H 0.4842 0.2842 0.2109 0.156 Uiso 1 1 calc R
C11 C 0.6137(4) 0.1120(2) 0.4492(3) 0.0478(13) Uani 1 1 d .
C12 C 0.5825(5) 0.1269(3) 0.5183(3) 0.0584(15) Uani 1 1 d .
C13 C 0.6580(5) 0.1240(3) 0.5843(3) 0.0685(17) Uani 1 1 d .
H13 H 0.6383 0.1331 0.6309 0.082 Uiso 1 1 calc R
C14 C 0.7601(6) 0.1083(3) 0.5832(4) 0.0779(19) Uani 1 1 d .
H14 H 0.8088 0.1064 0.6290 0.093 Uiso 1 1 calc R
C15 C 0.7936(5) 0.0951(3) 0.5160(4) 0.0715(17) Uani 1 1 d .
H15 H 0.8644 0.0851 0.5155 0.086 Uiso 1 1 calc R
C16 C 0.7203(4) 0.0971(3) 0.4500(3) 0.0614(15) Uani 1 1 d .
H16 H 0.7419 0.0883 0.4040 0.074 Uiso 1 1 calc R
C17 C 0.4714(5) 0.1435(3) 0.5235(3) 0.0747(18) Uani 1 1 d .
H17A H 0.4709 0.1666 0.5699 0.112 Uiso 1 1 calc R
H17B H 0.4303 0.1055 0.5236 0.112 Uiso 1 1 calc R
H17C H 0.4411 0.1691 0.4804 0.112 Uiso 1 1 calc R
C21 C 0.5911(4) 0.0825(2) 0.2882(3) 0.0471(13) Uani 1 1 d .
C22 C 0.6268(4) 0.0201(3) 0.2879(3) 0.0586(15) Uani 1 1 d .
C23 C 0.6694(5) 0.0009(3) 0.2253(4) 0.0732(18) Uani 1 1 d .
H23 H 0.6952 -0.0402 0.2241 0.088 Uiso 1 1 calc R
C24 C 0.6746(5) 0.0399(4) 0.1660(4) 0.080(2) Uani 1 1 d .
H24 H 0.7034 0.0252 0.1249 0.096 Uiso 1 1 calc R
C25 C 0.6381(5) 0.1004(3) 0.1658(4) 0.0791(19) Uani 1 1 d .
H25 H 0.6422 0.1272 0.1250 0.095 Uiso 1 1 calc R
C26 C 0.5955(4) 0.1214(3) 0.2263(3) 0.0591(15) Uani 1 1 d .
H26 H 0.5691 0.1625 0.2258 0.071 Uiso 1 1 calc R
C27 C 0.6220(6) -0.0263(3) 0.3494(4) 0.091(2) Uani 1 1 d .
H27A H 0.6827 -0.0208 0.3896 0.136 Uiso 1 1 calc R
H27B H 0.6223 -0.0684 0.3291 0.136 Uiso 1 1 calc R
H27C H 0.5580 -0.0198 0.3693 0.136 Uiso 1 1 calc R
C31 C 0.2051(4) 0.0870(2) 0.3262(3) 0.0491(13) Uani 1 1 d .
F32 F 0.2671(3) 0.07886(19) 0.45882(18) 0.0913(12) Uani 1 1 d .
C32 C 0.1880(4) 0.0753(3) 0.3989(3) 0.0591(15) Uani 1 1 d .
F33 F 0.0807(3) 0.05092(19) 0.4889(2) 0.0972(12) Uani 1 1 d .
C33 C 0.0896(5) 0.0613(3) 0.4163(4) 0.0649(17) Uani 1 1 d .
F34 F -0.0912(3) 0.0457(2) 0.3761(2) 0.1031(13) Uani 1 1 d .
C34 C 0.0047(5) 0.0594(3) 0.3604(4) 0.0669(17) Uani 1 1 d .
F35 F -0.0700(3) 0.07346(19) 0.2327(2) 0.0993(12) Uani 1 1 d .
C35 C 0.0146(4) 0.0732(3) 0.2881(4) 0.0640(16) Uani 1 1 d .
F36 F 0.1168(2) 0.09942(18) 0.19971(18) 0.0827(11) Uani 1 1 d .
C36 C 0.1132(4) 0.0867(3) 0.2727(3) 0.0553(14) Uani 1 1 d .
C41 C 0.3255(4) 0.0668(3) 0.2209(3) 0.0460(13) Uani 1 1 d .
F42 F 0.3564(3) 0.16011(15) 0.15674(16) 0.0706(9) Uani 1 1 d .
C42 C 0.3472(4) 0.0967(3) 0.1572(3) 0.0570(15) Uani 1 1 d .
C43 C 0.3624(5) 0.0669(3) 0.0918(3) 0.0691(17) Uani 1 1 d .
F43 F 0.3868(3) 0.10026(19) 0.03398(19) 0.1004(13) Uani 1 1 d .
F44 F 0.3707(3) -0.02641(19) 0.0247(2) 0.1058(13) Uani 1 1 d .
C44 C 0.3553(5) 0.0041(4) 0.0877(3) 0.0708(18) Uani 1 1 d .
F45 F 0.3178(3) -0.09172(17) 0.1425(2) 0.0940(12) Uani 1 1 d .
C45 C 0.3297(5) -0.0289(3) 0.1472(4) 0.0654(16) Uani 1 1 d .
F46 F 0.2898(3) -0.03281(14) 0.26747(18) 0.0726(9) Uani 1 1 d .
C46 C 0.3155(4) 0.0025(3) 0.2114(3) 0.0541(14) Uani 1 1 d .
C51 C 0.0834(4) 0.3496(3) 0.3909(3) 0.0556(14) Uani 1 1 d .
C52 C 0.1006(4) 0.3333(3) 0.4683(3) 0.0621(16) Uani 1 1 d .
C53 C 0.0406(5) 0.3624(3) 0.5150(4) 0.0756(19) Uani 1 1 d .
H53 H 0.0525 0.3514 0.5665 0.091 Uiso 1 1 calc R
C54 C -0.0352(5) 0.4066(3) 0.4894(5) 0.084(2) Uani 1 1 d .
C55 C -0.0485(5) 0.4231(3) 0.4144(5) 0.084(2) Uani 1 1 d .
H55 H -0.0986 0.4540 0.3961 0.101 Uiso 1 1 calc R
C56 C 0.0084(5) 0.3963(3) 0.3645(4) 0.0669(16) Uani 1 1 d .
C57 C 0.1820(5) 0.2864(3) 0.5049(3) 0.0782(19) Uani 1 1 d .
H57A H 0.1851 0.2864 0.5592 0.117 Uiso 1 1 calc R
H57B H 0.2504 0.2978 0.4940 0.117 Uiso 1 1 calc R
H57C H 0.1628 0.2449 0.4849 0.117 Uiso 1 1 calc R
C58 C -0.1016(6) 0.4363(4) 0.5418(4) 0.109(3) Uani 1 1 d .
H58A H -0.0701 0.4274 0.5940 0.163 Uiso 1 1 calc R
H58B H -0.1723 0.4191 0.5308 0.163 Uiso 1 1 calc R
H58C H -0.1047 0.4813 0.5339 0.163 Uiso 1 1 calc R
C59 C -0.0117(6) 0.4209(3) 0.2836(4) 0.093(2) Uani 1 1 d .
H59A H 0.0550 0.4276 0.2675 0.140 Uiso 1 1 calc R
H59B H -0.0499 0.4602 0.2814 0.140 Uiso 1 1 calc R
H59C H -0.0530 0.3906 0.2505 0.140 Uiso 1 1 calc R
C61 C 0.0542(4) 0.2888(2) 0.2428(3) 0.0512(14) Uani 1 1 d .
C62 C 0.0583(4) 0.3053(3) 0.1668(3) 0.0606(15) Uani 1 1 d .
C63 C -0.0210(5) 0.2838(3) 0.1091(3) 0.0727(18) Uani 1 1 d .
H63 H -0.0182 0.2950 0.0590 0.087 Uiso 1 1 calc R
C64 C -0.1026(5) 0.2472(3) 0.1219(4) 0.0757(18) Uani 1 1 d .
C65 C -0.1060(5) 0.2303(3) 0.1960(4) 0.0725(18) Uani 1 1 d .
H65 H -0.1616 0.2050 0.2056 0.087 Uiso 1 1 calc R
C66 C -0.0286(4) 0.2499(3) 0.2569(3) 0.0571(15) Uani 1 1 d .
C67 C 0.1422(5) 0.3463(3) 0.1436(3) 0.083(2) Uani 1 1 d .
H67A H 0.2111 0.3287 0.1633 0.125 Uiso 1 1 calc R
H67B H 0.1377 0.3881 0.1638 0.125 Uiso 1 1 calc R
H67C H 0.1317 0.3483 0.0887 0.125 Uiso 1 1 calc R
C68 C -0.1889(6) 0.2264(4) 0.0569(4) 0.109(3) Uani 1 1 d .
H68A H -0.2453 0.2571 0.0495 0.164 Uiso 1 1 calc R
H68B H -0.2164 0.1861 0.0689 0.164 Uiso 1 1 calc R
H68C H -0.1601 0.2228 0.0109 0.164 Uiso 1 1 calc R
C69 C -0.0425(4) 0.2297(3) 0.3349(3) 0.0698(17) Uani 1 1 d .
H69A H -0.0687 0.2647 0.3605 0.105 Uiso 1 1 calc R
H69B H 0.0247 0.2161 0.3638 0.105 Uiso 1 1 calc R
H69C H -0.0925 0.1954 0.3306 0.105 Uiso 1 1 calc R

loop_
_atom_site_aniso_label
_atom_site_aniso_U_11
_atom_site_aniso_U_22
_atom_site_aniso_U_33
_atom_site_aniso_U_23
_atom_site_aniso_U_13
_atom_site_aniso_U_12
P1 0.0481(8) 0.0412(8) 0.0474(8) 0.0029(6) 0.0105(6) -0.0010(6)
P2 0.0481(8) 0.0460(9) 0.0650(9) 0.0044(7) 0.0068(7) 0.0002(7)
Si1 0.0503(9) 0.0451(9) 0.0630(10) 0.0021(8) 0.0131(7) -0.0033(7)
N1 0.057(3) 0.033(3) 0.048(2) 0.010(2) 0.010(2) -0.003(2)
O1 0.077(3) 0.066(3) 0.085(3) 0.022(2) 0.005(2) -0.013(2)
O2 0.061(2) 0.049(2) 0.083(3) 0.007(2) 0.014(2) -0.0128(19)
B1 0.043(4) 0.052(4) 0.046(4) 0.005(3) 0.005(3) -0.002(3)
C1 0.047(3) 0.044(3) 0.039(3) 0.005(2) 0.009(2) 0.000(3)
C2 0.045(3) 0.055(4) 0.042(3) 0.006(3) 0.011(2) 0.005(3)
C3 0.049(3) 0.050(4) 0.054(3) 0.000(3) 0.009(3) 0.005(3)
C4 0.040(3) 0.047(3) 0.059(3) 0.002(3) 0.008(3) 0.001(2)
C5 0.061(4) 0.058(4) 0.108(5) -0.001(4) 0.018(4) -0.015(3)
C6 0.110(5) 0.095(5) 0.123(5) -0.042(4) 0.059(4) -0.041(4)
C7 0.088(5) 0.092(5) 0.123(5) 0.045(4) -0.007(4) -0.029(4)
C11 0.053(3) 0.037(3) 0.054(3) 0.005(3) 0.010(3) -0.006(3)
C12 0.069(4) 0.058(4) 0.048(3) 0.010(3) 0.011(3) -0.011(3)
C13 0.076(5) 0.076(5) 0.050(4) 0.013(3) 0.000(3) -0.020(4)
C14 0.081(5) 0.080(5) 0.061(4) 0.013(4) -0.015(4) -0.013(4)
C15 0.062(4) 0.072(5) 0.074(4) 0.004(3) -0.005(3) 0.003(3)
C16 0.059(4) 0.056(4) 0.064(4) -0.003(3) -0.002(3) -0.001(3)
C17 0.080(5) 0.099(5) 0.049(3) -0.005(3) 0.021(3) -0.012(4)
C21 0.048(3) 0.037(3) 0.056(3) -0.004(3) 0.008(3) 0.002(2)
C22 0.065(4) 0.048(4) 0.062(4) -0.007(3) 0.014(3) 0.005(3)
C23 0.068(4) 0.066(4) 0.083(5) -0.015(4) 0.011(4) 0.014(3)
C24 0.076(5) 0.102(6) 0.068(5) -0.022(4) 0.026(4) 0.005(4)
C25 0.093(5) 0.088(5) 0.065(4) 0.002(4) 0.037(4) 0.001(4)
C26 0.059(4) 0.062(4) 0.058(4) 0.007(3) 0.015(3) 0.004(3)
C27 0.125(6) 0.053(4) 0.094(5) 0.003(4) 0.018(5) 0.018(4)
C31 0.055(3) 0.044(3) 0.049(3) 0.002(3) 0.011(3) -0.004(3)
F32 0.070(2) 0.152(4) 0.052(2) 0.002(2) 0.0119(18) -0.031(2)
C32 0.053(4) 0.062(4) 0.062(4) -0.005(3) 0.008(3) -0.011(3)
F33 0.094(3) 0.133(3) 0.074(2) -0.001(2) 0.039(2) -0.025(2)
C33 0.067(4) 0.068(4) 0.065(4) -0.010(3) 0.027(4) -0.015(3)
F34 0.059(2) 0.138(4) 0.121(3) -0.009(3) 0.038(2) -0.022(2)
C34 0.048(4) 0.072(4) 0.086(5) -0.008(4) 0.028(4) -0.008(3)
F35 0.050(2) 0.133(4) 0.110(3) 0.003(3) 0.000(2) -0.002(2)
C35 0.039(3) 0.075(4) 0.074(4) -0.001(3) -0.001(3) -0.002(3)
F36 0.057(2) 0.126(3) 0.062(2) 0.016(2) 0.0024(17) 0.002(2)
C36 0.045(3) 0.059(4) 0.062(4) 0.000(3) 0.010(3) 0.000(3)
C41 0.046(3) 0.047(4) 0.042(3) 0.005(3) 0.001(2) 0.000(3)
F42 0.096(3) 0.062(2) 0.0548(19) 0.0075(16) 0.0163(17) -0.0095(19)
C42 0.061(4) 0.046(4) 0.063(4) 0.009(3) 0.010(3) -0.001(3)
C43 0.079(4) 0.078(5) 0.056(4) 0.001(4) 0.028(3) 0.001(4)
F43 0.138(3) 0.115(3) 0.058(2) 0.007(2) 0.041(2) -0.008(3)
F44 0.136(4) 0.114(3) 0.071(2) -0.030(2) 0.026(2) 0.015(3)
C44 0.078(5) 0.077(5) 0.057(4) -0.016(4) 0.011(3) 0.013(4)
F45 0.121(3) 0.059(3) 0.099(3) -0.018(2) 0.014(2) 0.008(2)
C45 0.071(4) 0.059(5) 0.067(4) -0.007(4) 0.012(3) 0.011(3)
F46 0.096(3) 0.053(2) 0.070(2) 0.0065(17) 0.0185(19) -0.0092(18)
C46 0.055(4) 0.054(4) 0.055(4) 0.005(3) 0.015(3) 0.005(3)
C51 0.047(3) 0.048(4) 0.071(4) -0.001(3) 0.009(3) 0.001(3)
C52 0.055(4) 0.065(4) 0.065(4) -0.006(3) 0.009(3) -0.005(3)
C53 0.072(4) 0.086(5) 0.072(4) -0.020(4) 0.021(4) -0.007(4)
C54 0.070(5) 0.083(5) 0.104(6) -0.035(5) 0.027(4) -0.008(4)
C55 0.076(5) 0.067(5) 0.107(6) -0.017(4) 0.013(4) 0.021(4)
C56 0.068(4) 0.050(4) 0.082(4) -0.007(3) 0.012(3) 0.007(3)
C57 0.084(5) 0.095(5) 0.054(4) 0.005(4) 0.010(3) 0.015(4)
C58 0.105(6) 0.104(6) 0.128(7) -0.039(5) 0.048(5) 0.006(5)
C59 0.103(6) 0.076(5) 0.097(5) 0.011(4) 0.009(4) 0.039(4)
C61 0.046(3) 0.041(3) 0.067(4) 0.011(3) 0.011(3) 0.006(3)
C62 0.056(4) 0.049(4) 0.072(4) 0.011(3) 0.001(3) 0.006(3)
C63 0.073(5) 0.076(5) 0.062(4) 0.004(3) -0.005(4) 0.011(4)
C64 0.064(4) 0.072(5) 0.084(5) -0.009(4) -0.004(4) 0.006(4)
C65 0.049(4) 0.069(5) 0.096(5) -0.009(4) 0.003(4) -0.004(3)
C66 0.046(3) 0.050(4) 0.075(4) -0.001(3) 0.008(3) 0.004(3)
C67 0.097(5) 0.084(5) 0.069(4) 0.027(4) 0.016(4) 0.001(4)
C68 0.091(5) 0.110(6) 0.107(6) -0.025(5) -0.035(4) 0.003(5)
C69 0.046(3) 0.071(4) 0.095(5) 0.001(4) 0.019(3) -0.009(3)

loop_
_atom_type_symbol
_atom_type_description
_atom_type_scat_dispersion_real
_atom_type_scat_dispersion_imag
_atom_type_scat_source
C C 0.0181 0.0091 'International Tables Vol C Tables 4.2.6.8 and 6.1.1.4'
H H 0.0000 0.0000 'International Tables Vol C Tables 4.2.6.8 and 6.1.1.4'
B B 0.0090 0.0039 'International Tables Vol C Tables 4.2.6.8 and 6.1.1.4'
N N 0.0311 0.0180 'International Tables Vol C Tables 4.2.6.8 and 6.1.1.4'
O O 0.0492 0.0322 'International Tables Vol C Tables 4.2.6.8 and 6.1.1.4'
F F 0.0727 0.0534 'International Tables Vol C Tables 4.2.6.8 and 6.1.1.4'
Si Si 0.2541 0.3302 'International Tables Vol C Tables 4.2.6.8 and 6.1.1.4'
P P 0.2955 0.4335 'International Tables Vol C Tables 4.2.6.8 and 6.1.1.4'

loop_
_geom_angle_atom_site_label_1
_geom_angle_atom_site_label_2
_geom_angle_atom_site_label_3
_geom_angle
N1 P1 C11 113.0(2)
N1 P1 C1 97.1(2)
C11 P1 C1 116.3(2)
N1 P1 C21 109.2(2)
C11 P1 C21 109.3(2)
C1 P1 C21 111.3(2)
O2 P2 C4 108.4(2)
O2 P2 C51 109.8(2)
C4 P2 C51 115.3(2)
O2 P2 C61 115.0(2)
C4 P2 C61 102.3(2)
C51 P2 C61 106.2(2)
C7 Si1 C6 110.6(4)
C7 Si1 C5 107.6(3)
C6 Si1 C5 108.5(3)
C7 Si1 C1 110.8(3)
C6 Si1 C1 110.0(2)
C5 Si1 C1 109.5(2)
O1 N1 B1 126.8(4)
O1 N1 P1 122.1(3)
B1 N1 P1 110.5(3)
N1 B1 C2 99.4(4)
N1 B1 C31 114.8(4)
C2 B1 C31 114.6(4)
N1 B1 C41 106.0(4)
C2 B1 C41 110.9(4)
C31 B1 C41 110.4(4)
C2 C1 P1 106.5(4)
C2 C1 Si1 130.2(4)
P1 C1 Si1 123.4(3)
C1 C2 C3 121.1(5)
C1 C2 B1 118.1(4)
C3 C2 B1 120.9(4)
C2 C3 C4 110.8(4)
C3 C4 P2 108.4(3)
C16 C11 C12 118.6(5)
C16 C11 P1 118.4(4)
C12 C11 P1 122.9(4)
C13 C12 C11 118.1(5)
C13 C12 C17 119.1(5)
C11 C12 C17 122.8(5)
C14 C13 C12 121.7(6)
C13 C14 C15 121.5(6)
C16 C15 C14 117.9(6)
C15 C16 C11 122.1(6)
C26 C21 C22 119.8(5)
C26 C21 P1 117.2(4)
C22 C21 P1 122.6(4)
C23 C22 C21 117.1(5)
C23 C22 C27 118.4(5)
C21 C22 C27 124.5(5)
C24 C23 C22 122.1(6)
C23 C24 C25 120.6(6)
C24 C25 C26 119.3(6)
C25 C26 C21 121.0(6)
C36 C31 C32 112.9(5)
C36 C31 B1 122.4(5)
C32 C31 B1 124.7(5)
F32 C32 C31 121.0(5)
F32 C32 C33 114.9(5)
C31 C32 C33 124.0(6)
C34 C33 F33 120.9(5)
C34 C33 C32 119.3(6)
F33 C33 C32 119.7(6)
C33 C34 F34 120.2(6)
C33 C34 C35 120.0(5)
F34 C34 C35 119.8(6)
F35 C35 C34 120.3(5)
F35 C35 C36 120.5(6)
C34 C35 C36 119.2(6)
F36 C36 C31 119.7(4)
F36 C36 C35 115.8(5)
C31 C36 C35 124.5(5)
C42 C41 C46 112.6(5)
C42 C41 B1 127.2(5)
C46 C41 B1 120.1(4)
F42 C42 C43 115.2(5)
F42 C42 C41 119.7(5)
C43 C42 C41 125.1(6)
C44 C43 F43 120.6(6)
C44 C43 C42 119.0(6)
F43 C43 C42 120.3(6)
C43 C44 F44 120.5(6)
C43 C44 C45 119.6(6)
F44 C44 C45 119.9(6)
F45 C45 C44 120.3(6)
F45 C45 C46 120.3(6)
C44 C45 C46 119.4(6)
F46 C46 C45 116.3(5)
F46 C46 C41 119.6(5)
C45 C46 C41 124.2(5)
C56 C51 C52 118.7(5)
C56 C51 P2 115.8(4)
C52 C51 P2 125.5(4)
C53 C52 C51 118.7(6)
C53 C52 C57 117.0(6)
C51 C52 C57 124.2(5)
C54 C53 C52 123.2(6)
C55 C54 C53 117.1(6)
C55 C54 C58 121.1(7)
C53 C54 C58 121.8(7)
C54 C55 C56 123.0(7)
C55 C56 C51 119.3(6)
C55 C56 C59 117.3(6)
C51 C56 C59 123.4(5)
C66 C61 C62 118.8(5)
C66 C61 P2 120.8(4)
C62 C61 P2 120.4(4)
C63 C62 C61 118.7(5)
C63 C62 C67 116.9(6)
C61 C62 C67 124.4(5)
C64 C63 C62 123.3(6)
C63 C64 C65 118.2(6)
C63 C64 C68 121.1(7)
C65 C64 C68 120.7(7)
C64 C65 C66 121.7(6)
C65 C66 C61 119.3(6)
C65 C66 C69 116.6(5)
C61 C66 C69 124.0(5)

loop_
_geom_bond_atom_site_label_1
_geom_bond_atom_site_label_2
_geom_bond_distance
P1 N1 1.676(4)
P1 C11 1.780(5)
P1 C1 1.790(5)
P1 C21 1.802(5)
P2 O2 1.482(3)
P2 C4 1.813(5)
P2 C51 1.826(5)
P2 C61 1.827(6)
Si1 C7 1.842(7)
Si1 C6 1.845(6)
Si1 C5 1.846(6)
Si1 C1 1.890(5)
N1 O1 1.299(5)
N1 B1 1.571(7)
B1 C2 1.630(8)
B1 C31 1.631(7)
B1 C41 1.657(8)
C1 C2 1.379(6)
C2 C3 1.514(7)
C3 C4 1.540(6)
C11 C16 1.410(7)
C11 C12 1.412(7)
C12 C13 1.389(7)
C12 C17 1.498(7)
C13 C14 1.364(8)
C14 C15 1.385(8)
C15 C16 1.374(8)
C21 C26 1.397(7)
C21 C22 1.409(7)
C22 C23 1.404(8)
C22 C27 1.493(8)
C23 C24 1.363(8)
C24 C25 1.375(9)
C25 C26 1.381(7)
C31 C36 1.382(7)
C31 C32 1.387(7)
F32 C32 1.341(6)
C32 C33 1.397(7)
F33 C33 1.349(6)
C33 C34 1.343(8)
F34 C34 1.353(6)
C34 C35 1.362(8)
F35 C35 1.334(6)
C35 C36 1.383(7)
F36 C36 1.349(6)
C41 C42 1.383(7)
C41 C46 1.385(7)
F42 C42 1.360(6)
C42 C43 1.382(8)
C43 C44 1.344(8)
C43 F43 1.344(6)
F44 C44 1.352(6)
C44 C45 1.371(8)
F45 C45 1.349(7)
C45 C46 1.378(7)
F46 C46 1.348(6)
C51 C56 1.408(7)
C51 C52 1.411(8)
C52 C53 1.390(8)
C52 C57 1.510(8)
C53 C54 1.376(9)
C54 C55 1.372(9)
C54 C58 1.524(8)
C55 C56 1.386(8)
C56 C59 1.521(8)
C61 C66 1.413(7)
C61 C62 1.421(7)
C62 C63 1.393(8)
C62 C67 1.511(8)
C63 C64 1.364(8)
C64 C65 1.389(8)
C64 C68 1.524(9)
C65 C66 1.402(8)
C66 C69 1.510(7)

loop_
_geom_torsion_atom_site_label_1
_geom_torsion_atom_site_label_2
_geom_torsion_atom_site_label_3
_geom_torsion_atom_site_label_4
_geom_torsion
C11 P1 N1 O1 -38.0(4)
C1 P1 N1 O1 -160.6(4)
C21 P1 N1 O1 83.9(4)
C11 P1 N1 B1 150.3(3)
C1 P1 N1 B1 27.7(4)
C21 P1 N1 B1 -87.8(4)
O1 N1 B1 C2 159.9(4)
P1 N1 B1 C2 -28.9(4)
O1 N1 B1 C31 37.1(7)
P1 N1 B1 C31 -151.7(4)
O1 N1 B1 C41 -85.0(5)
P1 N1 B1 C41 86.2(4)
N1 P1 C1 C2 -14.9(4)
C11 P1 C1 C2 -135.0(3)
C21 P1 C1 C2 98.9(4)
N1 P1 C1 Si1 164.8(3)
C11 P1 C1 Si1 44.7(4)
C21 P1 C1 Si1 -81.3(3)
C7 Si1 C1 C2 -43.8(5)
C6 Si1 C1 C2 78.7(5)
C5 Si1 C1 C2 -162.3(5)
C7 Si1 C1 P1 136.4(4)
C6 Si1 C1 P1 -101.0(4)
C5 Si1 C1 P1 18.0(4)
P1 C1 C2 C3 176.3(3)
Si1 C1 C2 C3 -3.4(7)
P1 C1 C2 B1 -2.0(5)
Si1 C1 C2 B1 178.2(4)
N1 B1 C2 C1 19.3(5)
C31 B1 C2 C1 142.2(5)
C41 B1 C2 C1 -92.0(5)
N1 B1 C2 C3 -159.0(4)
C31 B1 C2 C3 -36.1(6)
C41 B1 C2 C3 89.7(5)
C1 C2 C3 C4 -88.4(5)
B1 C2 C3 C4 89.9(5)
C2 C3 C4 P2 170.1(3)
O2 P2 C4 C3 -61.3(4)
C51 P2 C4 C3 175.2(3)
C61 P2 C4 C3 60.5(4)
N1 P1 C11 C16 129.8(4)
C1 P1 C11 C16 -119.1(4)
C21 P1 C11 C16 7.9(5)
N1 P1 C11 C12 -51.6(5)
C1 P1 C11 C12 59.4(5)
C21 P1 C11 C12 -173.5(4)
C16 C11 C12 C13 -2.2(8)
P1 C11 C12 C13 179.2(4)
C16 C11 C12 C17 179.8(5)
P1 C11 C12 C17 1.2(7)
C11 C12 C13 C14 1.1(9)
C17 C12 C13 C14 179.1(6)
C12 C13 C14 C15 0.7(10)
C13 C14 C15 C16 -1.2(9)
C14 C15 C16 C11 -0.1(9)
C12 C11 C16 C15 1.8(8)
P1 C11 C16 C15 -179.6(5)
N1 P1 C21 C26 113.4(4)
C11 P1 C21 C26 -122.5(4)
C1 P1 C21 C26 7.4(5)
N1 P1 C21 C22 -59.5(5)
C11 P1 C21 C22 64.6(5)
C1 P1 C21 C22 -165.5(4)
C26 C21 C22 C23 2.3(8)
P1 C21 C22 C23 175.0(4)
C26 C21 C22 C27 -177.5(6)
P1 C21 C22 C27 -4.8(8)
C21 C22 C23 C24 -1.3(9)
C27 C22 C23 C24 178.6(6)
C22 C23 C24 C25 0.3(10)
C23 C24 C25 C26 -0.3(10)
C24 C25 C26 C21 1.4(9)
C22 C21 C26 C25 -2.4(8)
P1 C21 C26 C25 -175.5(5)
N1 B1 C31 C36 -155.5(5)
C2 B1 C31 C36 90.3(6)
C41 B1 C31 C36 -35.8(7)
N1 B1 C31 C32 23.6(7)
C2 B1 C31 C32 -90.7(6)
C41 B1 C31 C32 143.3(5)
C36 C31 C32 F32 -174.5(5)
B1 C31 C32 F32 6.4(8)
C36 C31 C32 C33 3.3(8)
B1 C31 C32 C33 -175.8(5)
F32 C32 C33 C34 177.2(6)
C31 C32 C33 C34 -0.8(9)
F32 C32 C33 F33 -1.8(8)
C31 C32 C33 F33 -179.7(5)
F33 C33 C34 F34 -1.3(9)
C32 C33 C34 F34 179.8(5)
F33 C33 C34 C35 176.6(5)
C32 C33 C34 C35 -2.3(9)
C33 C34 C35 F35 -177.7(6)
F34 C34 C35 F35 0.2(9)
C33 C34 C35 C36 2.5(9)
F34 C34 C35 C36 -179.6(5)
C32 C31 C36 F36 177.8(5)
B1 C31 C36 F36 -3.1(8)
C32 C31 C36 C35 -3.1(8)
B1 C31 C36 C35 176.0(5)
F35 C35 C36 F36 -0.3(8)
C34 C35 C36 F36 179.5(5)
F35 C35 C36 C31 -179.4(5)
C34 C35 C36 C31 0.4(9)
N1 B1 C41 C42 -112.9(6)
C2 B1 C41 C42 -6.0(7)
C31 B1 C41 C42 122.2(5)
N1 B1 C41 C46 61.8(6)
C2 B1 C41 C46 168.8(5)
C31 B1 C41 C46 -63.1(6)
C46 C41 C42 F42 178.2(5)
B1 C41 C42 F42 -6.7(8)
C46 C41 C42 C43 -2.8(8)
B1 C41 C42 C43 172.3(5)
F42 C42 C43 C44 179.6(5)
C41 C42 C43 C44 0.5(9)
F42 C42 C43 F43 1.5(8)
C41 C42 C43 F43 -177.6(5)
F43 C43 C44 F44 -1.3(10)
C42 C43 C44 F44 -179.4(5)
F43 C43 C44 C45 -179.6(5)
C42 C43 C44 C45 2.2(10)
C43 C44 C45 F45 177.1(6)
F44 C44 C45 F45 -1.3(9)
C43 C44 C45 C46 -2.5(9)
F44 C44 C45 C46 179.2(5)
F45 C45 C46 F46 0.0(8)
C44 C45 C46 F46 179.6(5)
F45 C45 C46 C41 -179.6(5)
C44 C45 C46 C41 -0.1(9)
C42 C41 C46 F46 -177.1(5)
B1 C41 C46 F46 7.4(7)
C42 C41 C46 C45 2.5(8)
B1 C41 C46 C45 -172.9(5)
O2 P2 C51 C56 69.2(5)
C4 P2 C51 C56 -168.1(4)
C61 P2 C51 C56 -55.7(5)
O2 P2 C51 C52 -108.2(5)
C4 P2 C51 C52 14.5(6)
C61 P2 C51 C52 126.9(5)
C56 C51 C52 C53 2.0(8)
P2 C51 C52 C53 179.3(4)
C56 C51 C52 C57 -177.0(5)
P2 C51 C52 C57 0.3(8)
C51 C52 C53 C54 0.1(9)
C57 C52 C53 C54 179.1(6)
C52 C53 C54 C55 -1.9(10)
C52 C53 C54 C58 178.3(6)
C53 C54 C55 C56 1.7(10)
C58 C54 C55 C56 -178.5(6)
C54 C55 C56 C51 0.3(10)
C54 C55 C56 C59 -177.7(7)
C52 C51 C56 C55 -2.2(8)
P2 C51 C56 C55 -179.8(5)
C52 C51 C56 C59 175.8(6)
P2 C51 C56 C59 -1.8(8)
O2 P2 C61 C66 -170.6(4)
C4 P2 C61 C66 72.2(5)
C51 P2 C61 C66 -49.0(5)
O2 P2 C61 C62 9.3(5)
C4 P2 C61 C62 -107.8(4)
C51 P2 C61 C62 130.9(4)
C66 C61 C62 C63 1.5(8)
P2 C61 C62 C63 -178.5(4)
C66 C61 C62 C67 -179.8(5)
P2 C61 C62 C67 0.2(8)
C61 C62 C63 C64 -0.3(9)
C67 C62 C63 C64 -179.0(6)
C62 C63 C64 C65 -0.6(10)
C62 C63 C64 C68 178.3(6)
C63 C64 C65 C66 0.2(9)
C68 C64 C65 C66 -178.7(6)
C64 C65 C66 C61 1.1(9)
C64 C65 C66 C69 178.5(5)
C62 C61 C66 C65 -1.9(8)
P2 C61 C66 C65 178.1(4)
C62 C61 C66 C69 -179.2(5)
P2 C61 C66 C69 0.8(7)
